data_4063244
loop_
_publ_author_name
'Kimberley C. Bassett'
'Fei You'
'Peter M. Graham'
'William H. Myers'
'Michal Sabat'
'W. Dean Harman'

_publ_section_title
;
 Furan [3 + 2] Dipolar Cycloadditions Promoted by a \p-Basic Tungsten
 Metal Fragment
;
_journal_issue 2
_journal_name_full Organometallics
_journal_page_first 435
_journal_page_last 439
_journal_paper_doi 10.1021/om0506926
_journal_volume 25
_journal_year 2006
_chemical_formula_sum 'C22 H32 B Cl2 N8 O2 P W'
_chemical_formula_weight 737.09
_chemical_name_systematic
; 
 ? 
;
_space_group_IT_number 19
_symmetry_cell_setting orthorhombic
_symmetry_space_group_name_Hall 'P 2ac 2ab'
_symmetry_space_group_name_H-M 'P 21 21 21'
_atom_sites_solution_hydrogens geom
_atom_sites_solution_primary direct
_atom_sites_solution_secondary difmap
_audit_creation_method SHELXL-97
_cell_angle_alpha 90.00
_cell_angle_beta 90.00
_cell_angle_gamma 90.00
_cell_formula_units_Z 4
_cell_length_a 11.4958(7)
_cell_length_b 13.8480(8)
_cell_length_c 17.6576(10)
_cell_measurement_reflns_used 9207
_cell_measurement_temperature 153(2)
_cell_measurement_theta_max 32.475
_cell_measurement_theta_min 2.302
_cell_volume 2811.0(3)
_computing_cell_refinement 'Bruker SMART'
_computing_data_collection 'Bruker SMART'
_computing_data_reduction 'Bruker SHELXTL'
_computing_molecular_graphics 'Bruker SHELXTL'
_computing_publication_material 'Bruker SHELXTL'
_computing_structure_refinement 'SHELXL-97 (Sheldrick, 1997)'
_computing_structure_solution 'SHELXS-97 (Sheldrick, 1990)'
_diffrn_ambient_temperature 153(2)
_diffrn_measured_fraction_theta_full 0.999
_diffrn_measured_fraction_theta_max 0.999
_diffrn_measurement_device_type 'Bruker SMART APEX CCD area detector'
_diffrn_measurement_method 'phi and omega scans'
_diffrn_radiation_monochromator graphite
_diffrn_radiation_source 'fine-focus sealed tube'
_diffrn_radiation_type MoK\a
_diffrn_radiation_wavelength 0.71073
_diffrn_reflns_av_R_equivalents 0.0598
_diffrn_reflns_av_sigmaI/netI 0.0634
_diffrn_reflns_limit_h_max 16
_diffrn_reflns_limit_h_min -17
_diffrn_reflns_limit_k_max 20
_diffrn_reflns_limit_k_min -20
_diffrn_reflns_limit_l_max 26
_diffrn_reflns_limit_l_min -26
_diffrn_reflns_number 39067
_diffrn_reflns_theta_full 32.52
_diffrn_reflns_theta_max 32.52
_diffrn_reflns_theta_min 1.87
_exptl_absorpt_coefficient_mu 4.392
_exptl_absorpt_correction_T_max 0.801925
_exptl_absorpt_correction_T_min 0.514078
_exptl_absorpt_correction_type empirical
_exptl_absorpt_process_details 'Bruker SADABS'
_exptl_crystal_colour orange
_exptl_crystal_density_diffrn 1.742
_exptl_crystal_density_meas ?
_exptl_crystal_density_method .
_exptl_crystal_description needle
_exptl_crystal_F_000 1456
_exptl_crystal_size_max 0.36
_exptl_crystal_size_mid 0.12
_exptl_crystal_size_min 0.10
_refine_diff_density_max 2.513
_refine_diff_density_min -1.290
_refine_diff_density_rms 0.143
_refine_ls_abs_structure_details 'Flack H D (1983), Acta Cryst. A39, 876-881'
_refine_ls_abs_structure_Flack 0.013(6)
_refine_ls_extinction_coef none
_refine_ls_extinction_method none
_refine_ls_goodness_of_fit_ref 0.922
_refine_ls_hydrogen_treatment mixed
_refine_ls_matrix_type full
_refine_ls_number_parameters 359
_refine_ls_number_reflns 10131
_refine_ls_number_restraints 0
_refine_ls_restrained_S_all 0.922
_refine_ls_R_factor_all 0.0457
_refine_ls_R_factor_gt 0.0375
_refine_ls_shift/su_max 0.001
_refine_ls_shift/su_mean 0.000
_refine_ls_structure_factor_coef Fsqd
_refine_ls_weighting_details 'calc w=1/[\s^2^(Fo^2^)+(0.0331P)^2^+0.0000P] where P=(Fo^2^+2Fc^2^)/3'
_refine_ls_weighting_scheme calc
_refine_ls_wR_factor_gt 0.0685
_refine_ls_wR_factor_ref 0.0702
_reflns_number_gt 8731
_reflns_number_total 10131
_reflns_threshold_expression >2sigma(I)
_cod_depositor_comments
;
The following automatic conversions were performed:
'_symmetry_cell_setting' value 'Orthorhombic' changed to 'orthorhombic'
according to '/home/saulius/struct/CIF-dictionaries/cif_core.dic'
dictionary named 'cif_core.dic' version 2.4.1 from 2010-06-29.

Automatic conversion script
Id: cif_fix_enum 1527 2010-12-29 10:47:43Z saulius 
;
_cod_original_sg_symbol_H-M P2(1)2(1)2(1)
_cod_database_code 4063244

loop_
_symmetry_equiv_pos_as_xyz
'x, y, z'
'-x+1/2, -y, z+1/2'
'-x, y+1/2, -z+1/2'
'x+1/2, -y+1/2, -z'

loop_
_atom_site_label
_atom_site_type_symbol
_atom_site_fract_x
_atom_site_fract_y
_atom_site_fract_z
_atom_site_U_iso_or_equiv
_atom_site_adp_type
_atom_site_occupancy
_atom_site_symmetry_multiplicity
_atom_site_calc_flag
_atom_site_refinement_flags
W W 0.609769(14) 0.570410(11) 0.144671(9) 0.01850(4) Uani 1 1 d .
Cl1 Cl 0.13425(14) 0.52481(14) 0.09397(12) 0.0713(5) Uani 1 1 d .
Cl2 Cl 0.0298(2) 0.59326(15) 0.23280(13) 0.0800(6) Uani 1 1 d .
P P 0.49686(11) 0.72153(9) 0.11521(7) 0.0256(2) Uani 1 1 d .
O1 O 0.5717(3) 0.4433(2) -0.01684(15) 0.0253(6) Uani 1 1 d .
O2 O 0.7810(3) 0.5931(3) 0.01848(18) 0.0372(9) Uani 1 1 d .
N1 N 0.7172(3) 0.4812(3) 0.22383(19) 0.0228(8) Uani 1 1 d .
N2 N 0.7296(3) 0.5091(3) 0.2984(2) 0.0258(8) Uani 1 1 d .
N3 N 0.7136(3) 0.6787(3) 0.2064(2) 0.0268(8) Uani 1 1 d .
N4 N 0.7152(3) 0.6853(3) 0.2838(2) 0.0274(8) Uani 1 1 d .
N5 N 0.4928(3) 0.5674(3) 0.24811(18) 0.0241(7) Uani 1 1 d .
N6 N 0.5379(3) 0.5858(3) 0.3182(2) 0.0279(9) Uani 1 1 d .
N7 N 0.7078(3) 0.5812(3) 0.06817(18) 0.0234(7) Uani 1 1 d .
N8 N 0.4934(5) 0.1815(4) -0.0806(3) 0.0566(15) Uani 1 1 d .
C1 C 0.4583(4) 0.4841(3) -0.0025(2) 0.0267(9) Uani 1 1 d .
C2 C 0.4627(4) 0.5067(3) 0.0825(2) 0.0210(8) Uani 1 1 d .
H2 H 0.3869 0.5127 0.1074 0.025 Uiso 1 1 calc R
C3 C 0.5379(3) 0.4320(3) 0.1128(2) 0.0208(7) Uani 1 1 d .
H3 H 0.5047 0.3942 0.1545 0.025 Uiso 1 1 calc R
C4 C 0.5719(4) 0.3734(3) 0.0425(3) 0.0264(9) Uani 1 1 d .
C5 C 0.4572(4) 0.3131(3) 0.0231(3) 0.0291(10) Uani 1 1 d .
H5 H 0.4223 0.2848 0.0686 0.035 Uiso 1 1 calc R
C6 C 0.3795(5) 0.3933(3) -0.0111(3) 0.0332(10) Uani 1 1 d .
H6A H 0.3075 0.4004 0.0170 0.040 Uiso 1 1 calc R
H6B H 0.3616 0.3804 -0.0638 0.040 Uiso 1 1 calc R
C7 C 0.4788(5) 0.2394(4) -0.0359(3) 0.0382(12) Uani 1 1 d .
C8 C 0.4334(4) 0.5624(4) -0.0595(3) 0.0360(11) Uani 1 1 d .
H8A H 0.4846 0.6160 -0.0508 0.054 Uiso 1 1 calc R
H8B H 0.3542 0.5832 -0.0544 0.054 Uiso 1 1 calc R
H8C H 0.4457 0.5378 -0.1097 0.054 Uiso 1 1 calc R
C9 C 0.6849(4) 0.3183(3) 0.0409(3) 0.0307(10) Uani 1 1 d .
H9A H 0.6883 0.2796 -0.0041 0.046 Uiso 1 1 calc R
H9B H 0.6897 0.2773 0.0846 0.046 Uiso 1 1 calc R
H9C H 0.7488 0.3629 0.0412 0.046 Uiso 1 1 calc R
C10 C 0.7977(4) 0.4459(4) 0.3343(3) 0.0312(11) Uani 1 1 d .
C11 C 0.8326(5) 0.3765(4) 0.2845(3) 0.0314(11) Uani 1 1 d .
C12 C 0.7804(4) 0.4015(3) 0.2162(3) 0.0264(10) Uani 1 1 d .
H12 H 0.7886 0.3670 0.1713 0.032 Uiso 1 1 calc R
C13 C 0.7818(4) 0.7612(4) 0.3036(3) 0.0355(11) Uani 1 1 d .
H13 H 0.7972 0.7809 0.3529 0.043 Uiso 1 1 calc R
C14 C 0.8232(5) 0.8049(4) 0.2395(3) 0.0383(12) Uani 1 1 d .
H14 H 0.8709 0.8590 0.2364 0.046 Uiso 1 1 calc R
C15 C 0.7789(4) 0.7511(3) 0.1806(3) 0.0295(10) Uani 1 1 d .
H15 H 0.7926 0.7636 0.1297 0.035 Uiso 1 1 calc R
C16 C 0.4530(4) 0.5766(4) 0.3704(2) 0.0321(10) Uani 1 1 d .
C17 C 0.3522(5) 0.5527(4) 0.3354(3) 0.0365(12) Uani 1 1 d .
C18 C 0.3809(5) 0.5483(3) 0.2592(3) 0.0320(10) Uani 1 1 d .
H18 H 0.3284 0.5338 0.2207 0.038 Uiso 1 1 calc R
C19 C 0.4907(5) 0.8053(4) 0.1952(3) 0.0364(12) Uani 1 1 d .
H19A H 0.5679 0.8272 0.2070 0.055 Uiso 1 1 calc R
H19B H 0.4581 0.7731 0.2384 0.055 Uiso 1 1 calc R
H19C H 0.4430 0.8597 0.1820 0.055 Uiso 1 1 calc R
C20 C 0.5557(5) 0.7969(4) 0.0404(3) 0.0397(12) Uani 1 1 d .
H20A H 0.5027 0.8489 0.0301 0.060 Uiso 1 1 calc R
H20B H 0.5663 0.7589 -0.0045 0.060 Uiso 1 1 calc R
H20C H 0.6293 0.8229 0.0562 0.060 Uiso 1 1 calc R
C21 C 0.3425(4) 0.7158(3) 0.0917(3) 0.0337(11) Uani 1 1 d .
H21A H 0.3135 0.7799 0.0829 0.051 Uiso 1 1 calc R
H21B H 0.3006 0.6869 0.1329 0.051 Uiso 1 1 calc R
H21C H 0.3320 0.6776 0.0469 0.051 Uiso 1 1 calc R
C22 C 0.0050(5) 0.5359(4) 0.1455(4) 0.0535(14) Uani 1 1 d .
H22A H -0.0277 0.4724 0.1543 0.064 Uiso 1 1 calc R
H22B H -0.0508 0.5731 0.1164 0.064 Uiso 1 1 calc R
B B 0.6696(6) 0.5989(4) 0.3296(3) 0.0288(12) Uani 1 1 d .
H1B H 0.693(4) 0.614(3) 0.387(2) 0.009(10) Uiso 1 1 d .
H10 H 0.817(5) 0.449(4) 0.378(3) 0.039(16) Uiso 1 1 d .
H11 H 0.871(5) 0.332(3) 0.292(3) 0.024(13) Uiso 1 1 d .
H16 H 0.477(4) 0.584(3) 0.418(2) 0.019(11) Uiso 1 1 d .
H17 H 0.285(5) 0.540(4) 0.348(3) 0.046(16) Uiso 1 1 d .

loop_
_atom_site_aniso_label
_atom_site_aniso_U_11
_atom_site_aniso_U_22
_atom_site_aniso_U_33
_atom_site_aniso_U_23
_atom_site_aniso_U_13
_atom_site_aniso_U_12
W 0.01771(6) 0.02199(6) 0.01578(6) 0.00105(7) 0.00079(7) -0.00030(7)
Cl1 0.0417(10) 0.0848(12) 0.0873(13) 0.0267(10) 0.0097(8) -0.0019(8)
Cl2 0.0815(14) 0.0687(13) 0.0897(14) -0.0134(10) -0.0094(12) -0.0005(10)
P 0.0249(6) 0.0243(6) 0.0277(5) 0.0004(5) 0.0011(5) 0.0031(5)
O1 0.0259(15) 0.0293(17) 0.0208(13) 0.0003(12) 0.0025(11) 0.0030(13)
O2 0.0302(18) 0.056(3) 0.0256(16) 0.0035(15) 0.0097(14) -0.0077(16)
N1 0.0248(19) 0.0268(19) 0.0167(16) -0.0024(14) 0.0000(14) -0.0025(15)
N2 0.031(2) 0.029(2) 0.0176(17) 0.0022(14) -0.0021(15) -0.0043(16)
N3 0.028(2) 0.034(2) 0.0181(17) 0.0013(15) -0.0021(15) -0.0019(16)
N4 0.030(2) 0.030(2) 0.0216(18) -0.0025(15) -0.0049(16) -0.0084(16)
N5 0.0243(17) 0.0260(17) 0.0220(15) -0.0027(17) 0.0028(13) -0.0027(18)
N6 0.033(2) 0.029(2) 0.0222(17) -0.0019(15) 0.0046(15) -0.0037(17)
N7 0.0231(17) 0.029(2) 0.0183(15) 0.0055(15) 0.0014(13) -0.0016(16)
N8 0.050(3) 0.059(3) 0.061(3) -0.028(3) 0.004(3) -0.003(3)
C1 0.023(2) 0.034(2) 0.023(2) -0.0033(18) -0.0005(18) 0.0000(19)
C2 0.020(2) 0.020(2) 0.022(2) -0.0031(15) 0.0013(16) -0.0017(16)
C3 0.0197(18) 0.0236(18) 0.0192(16) -0.0032(18) 0.0021(14) -0.0015(19)
C4 0.026(2) 0.027(2) 0.026(2) -0.0014(17) -0.0008(17) 0.0001(18)
C5 0.027(2) 0.028(2) 0.032(2) -0.0070(19) 0.0001(19) -0.0020(19)
C6 0.029(3) 0.038(2) 0.032(2) -0.0069(19) -0.004(2) -0.001(2)
C7 0.030(3) 0.041(3) 0.043(3) -0.001(2) -0.004(2) -0.006(2)
C8 0.041(3) 0.040(3) 0.027(2) 0.007(2) -0.007(2) 0.003(3)
C9 0.028(2) 0.032(3) 0.032(2) -0.0041(19) 0.000(2) 0.005(2)
C10 0.030(2) 0.038(3) 0.026(2) 0.0039(19) -0.0062(18) -0.004(2)
C11 0.025(2) 0.032(3) 0.037(3) 0.009(2) -0.005(2) 0.005(2)
C12 0.021(2) 0.033(2) 0.025(2) 0.0001(17) -0.0014(18) -0.0021(17)
C13 0.034(3) 0.037(3) 0.036(3) -0.008(2) -0.005(2) -0.011(2)
C14 0.037(3) 0.033(3) 0.044(3) 0.004(2) 0.000(2) -0.012(2)
C15 0.027(2) 0.030(2) 0.031(2) 0.0087(19) 0.0018(19) -0.0092(19)
C16 0.039(3) 0.037(2) 0.020(2) -0.006(2) 0.0097(18) -0.002(2)
C17 0.033(3) 0.041(3) 0.036(3) -0.002(2) 0.019(2) 0.001(2)
C18 0.031(2) 0.031(2) 0.033(2) -0.0028(17) 0.004(2) -0.002(2)
C19 0.040(3) 0.026(3) 0.043(3) -0.010(2) 0.001(2) 0.003(2)
C20 0.039(3) 0.037(3) 0.043(3) 0.014(2) 0.003(2) -0.001(2)
C21 0.022(2) 0.024(2) 0.055(3) -0.003(2) -0.001(2) 0.0080(19)
C22 0.037(3) 0.054(3) 0.070(4) 0.006(4) 0.007(4) -0.003(2)
B 0.037(3) 0.032(3) 0.017(2) -0.0016(18) -0.001(2) -0.007(2)

loop_
_atom_type_symbol
_atom_type_description
_atom_type_scat_dispersion_real
_atom_type_scat_dispersion_imag
_atom_type_scat_source
C C 0.0033 0.0016 'International Tables Vol C Tables 4.2.6.8 and 6.1.1.4'
W W -0.8490 6.8722 'International Tables Vol C Tables 4.2.6.8 and 6.1.1.4'
P P 0.1023 0.0942 'International Tables Vol C Tables 4.2.6.8 and 6.1.1.4'
N N 0.0061 0.0033 'International Tables Vol C Tables 4.2.6.8 and 6.1.1.4'
O O 0.0106 0.0060 'International Tables Vol C Tables 4.2.6.8 and 6.1.1.4'
B B 0.0013 0.0007 'International Tables Vol C Tables 4.2.6.8 and 6.1.1.4'
Cl Cl 0.1484 0.1585 'International Tables Vol C Tables 4.2.6.8 and 6.1.1.4'
H H 0.0000 0.0000 'International Tables Vol C Tables 4.2.6.8 and 6.1.1.4'

loop_
_geom_angle_atom_site_label_1
_geom_angle_atom_site_label_2
_geom_angle_atom_site_label_3
_geom_angle
N7 W C3 96.90(16)
N7 W C2 98.23(15)
C3 W C2 38.81(15)
N7 W N3 88.57(15)
C3 W N3 159.84(14)
C2 W N3 159.26(15)
N7 W N1 99.93(15)
C3 W N1 83.36(14)
C2 W N1 120.96(14)
N3 W N1 76.57(14)
N7 W N5 174.85(16)
C3 W N5 88.09(14)
C2 W N5 86.48(14)
N3 W N5 86.29(14)
N1 W N5 79.28(13)
N7 W P 95.77(12)
C3 W P 119.09(11)
C2 W P 80.45(11)
N3 W P 79.38(11)
N1 W P 150.80(9)
N5 W P 82.89(10)
C20 P C21 102.8(2)
C20 P C19 102.2(3)
C21 P C19 99.5(2)
C20 P W 115.88(19)
C21 P W 120.84(16)
C19 P W 112.83(18)
C4 O1 C1 97.9(3)
C12 N1 N2 105.9(4)
C12 N1 W 134.2(3)
N2 N1 W 119.9(3)
C10 N2 N1 109.3(4)
C10 N2 B 128.9(4)
N1 N2 B 121.8(4)
C15 N3 N4 106.5(4)
C15 N3 W 130.3(3)
N4 N3 W 123.1(3)
C13 N4 N3 108.6(4)
C13 N4 B 131.7(4)
N3 N4 B 118.0(4)
C18 N5 N6 105.7(3)
C18 N5 W 134.1(3)
N6 N5 W 120.1(3)
C16 N6 N5 109.1(4)
C16 N6 B 129.4(4)
N5 N6 B 120.9(4)
O2 N7 W 175.2(3)
O1 C1 C8 109.7(4)
O1 C1 C2 102.8(3)
C8 C1 C2 120.9(4)
O1 C1 C6 101.1(4)
C8 C1 C6 113.9(4)
C2 C1 C6 106.2(4)
C3 C2 C1 103.6(3)
C3 C2 W 69.2(2)
C1 C2 W 126.5(3)
C2 C3 C4 103.4(3)
C2 C3 W 72.0(2)
C4 C3 W 125.6(3)
O1 C4 C9 109.3(4)
O1 C4 C3 103.6(4)
C9 C4 C3 120.2(4)
O1 C4 C5 101.3(3)
C9 C4 C5 116.3(4)
C3 C4 C5 103.9(4)
C7 C5 C6 108.5(4)
C7 C5 C4 111.9(4)
C6 C5 C4 100.7(4)
C5 C6 C1 101.8(4)
N8 C7 C5 178.4(6)
N2 C10 C11 109.2(4)
C10 C11 C12 104.9(4)
N1 C12 C11 110.7(4)
N4 C13 C14 109.2(4)
C13 C14 C15 104.9(4)
N3 C15 C14 110.9(4)
N6 C16 C17 109.3(4)
C16 C17 C18 104.5(4)
N5 C18 C17 111.3(5)
Cl1 C22 Cl2 111.0(3)
N4 B N2 106.9(4)
N4 B N6 111.0(4)
N2 B N6 107.6(4)

loop_
_geom_bond_atom_site_label_1
_geom_bond_atom_site_label_2
_geom_bond_distance
W N7 1.766(3)
W C3 2.163(5)
W C2 2.200(4)
W N3 2.205(4)
W N1 2.237(4)
W N5 2.269(3)
W P 2.5168(12)
Cl1 C22 1.749(6)
Cl2 C22 1.757(7)
P C20 1.814(5)
P C21 1.825(5)
P C19 1.829(5)
O1 C4 1.426(5)
O1 C1 1.443(5)
O2 N7 1.226(4)
N1 C12 1.329(6)
N1 N2 1.379(5)
N2 C10 1.335(6)
N2 B 1.525(7)
N3 C15 1.333(6)
N3 N4 1.369(5)
N4 C13 1.347(6)
N4 B 1.536(6)
N5 C18 1.328(6)
N5 N6 1.366(5)
N6 C16 1.348(5)
N6 B 1.539(7)
N8 C7 1.137(7)
C1 C8 1.506(6)
C1 C2 1.535(6)
C1 C6 1.557(7)
C2 C3 1.450(6)
C3 C4 1.532(6)
C4 C9 1.507(6)
C4 C5 1.598(6)
C5 C7 1.479(7)
C5 C6 1.548(7)
C10 C11 1.363(7)
C11 C12 1.392(6)
C13 C14 1.369(7)
C14 C15 1.376(7)
C16 C17 1.355(7)
C17 C18 1.387(6)
